data_7705639
loop_
_publ_author_name
'Imran, Muhammad'
'Rehman, Zia Ur'
'Hogarth, Graeme'
'Tocher, Derek A.'
'Chaudhry, Gul-E-Saba'
'Butler, Ian S.'
'B\'elanger-Gariepy, Francine'
'Kondratyuk, Tamara'

_publ_section_title
;
 Two new monofunctional platinum(II) dithiocarbamate complexes:
 <i>phenanthriplatin</i>-type axial protection, equatorial-axial
 conformational isomerism, and anticancer and DNA binding studies.
;
_journal_issue 43
_journal_name_full 'Dalton transactions (Cambridge, England : 2003)'
_journal_page_first 15385
_journal_page_last 15396
_journal_paper_doi 10.1039/d0dt03018j
_journal_volume 49
_journal_year 2020
_chemical_formula_moiety 'C27 H23 Cl4 N4 P Pt S2'
_chemical_formula_sum 'C27 H23 Cl4 N4 P Pt S2'
_chemical_formula_weight 835.47
_space_group_crystal_system monoclinic
_space_group_IT_number 14
_space_group_name_Hall '-P 2yn'
_space_group_name_H-M_alt 'P 1 21/n 1'
_atom_sites_solution_hydrogens geom
_atom_sites_solution_primary direct
_audit_creation_date 2016-03-01
_audit_creation_method
;
Olex2 1.2
(compiled 2016.02.19 svn.r3266 for OlexSys, GUI svn.r5155)
;
_audit_update_record
;
2020-04-07 deposited with the CCDC.	2020-10-06 downloaded from the CCDC.
;
_cell_angle_alpha 90
_cell_angle_beta 109.7957(16)
_cell_angle_gamma 90
_cell_formula_units_Z 4
_cell_length_a 11.74447(17)
_cell_length_b 18.5199(2)
_cell_length_c 14.4446(2)
_cell_measurement_reflns_used 25177
_cell_measurement_temperature 150(1)
_cell_measurement_theta_max 28.3320
_cell_measurement_theta_min 3.5350
_cell_volume 2956.13(7)
_computing_cell_refinement
;
CrysAlisPro, Agilent Technologies,
Version 1.171.37.35 (release 13-08-2014 CrysAlis171 .NET)
(compiled Aug 13 2014,18:06:01)
;
_computing_data_collection
;
CrysAlisPro, Agilent Technologies,
Version 1.171.37.35 (release 13-08-2014 CrysAlis171 .NET)
(compiled Aug 13 2014,18:06:01)
;
_computing_data_reduction
;
CrysAlisPro, Agilent Technologies,
Version 1.171.37.35 (release 13-08-2014 CrysAlis171 .NET)
(compiled Aug 13 2014,18:06:01)
;
_computing_molecular_graphics 'Olex2 (Dolomanov et al., 2009)'
_computing_publication_material 'Olex2 (Dolomanov et al., 2009)'
_computing_structure_refinement 'ShelXL (Sheldrick, 2015)'
_computing_structure_solution 'ShelXS (Sheldrick, 2008)'
_diffrn_ambient_environment N~2~
_diffrn_ambient_temperature 150(1)
_diffrn_detector 'CCD plate'
_diffrn_detector_area_resol_mean 5.2031
_diffrn_detector_type Atlas
_diffrn_measured_fraction_theta_full 0.995
_diffrn_measured_fraction_theta_max 0.995
_diffrn_measurement_details
;
#__ type_ start__ end____ width___ exp.time_
  1 omega  -14.00   84.00   1.0000    3.1750
omega____ theta____ kappa____ phi______ frames
    -        8.3258   77.0000    0.0000 98

#__ type_ start__ end____ width___ exp.time_
  2 omega  -15.00   82.00   1.0000    3.1750
omega____ theta____ kappa____ phi______ frames
    -        8.3258   38.0000  150.0000 97

#__ type_ start__ end____ width___ exp.time_
  3 omega   -5.00   60.00   1.0000    3.1750
omega____ theta____ kappa____ phi______ frames
    -        8.3258 -117.0000   16.3143 65

#__ type_ start__ end____ width___ exp.time_
  4 omega   18.00   85.00   1.0000    3.1750
omega____ theta____ kappa____ phi______ frames
    -        8.3258 -155.0000  -12.6872 67

#__ type_ start__ end____ width___ exp.time_
  5 omega  -20.00   78.00   1.0000    3.1750
omega____ theta____ kappa____ phi______ frames
    -        8.3258   57.0000 -120.0000 98

#__ type_ start__ end____ width___ exp.time_
  6 omega  -20.00   49.00   1.0000    3.1750
omega____ theta____ kappa____ phi______ frames
    -        8.3258  -99.0000 -150.0000 69

#__ type_ start__ end____ width___ exp.time_
  7 omega  -60.00   36.00   1.0000    3.1750
omega____ theta____ kappa____ phi______ frames
    -        8.3258  -57.0000   90.0000 96
;
_diffrn_measurement_device 'four-circle diffractometer'
_diffrn_measurement_device_type 'SuperNova, Dual, Cu at zero, Atlas'
_diffrn_measurement_method '\w scans'
_diffrn_orient_matrix_UB_11 -0.0598752000
_diffrn_orient_matrix_UB_12 0.0030441000
_diffrn_orient_matrix_UB_13 0.0008063000
_diffrn_orient_matrix_UB_21 0.0199825000
_diffrn_orient_matrix_UB_22 -0.0121728000
_diffrn_orient_matrix_UB_23 0.0494835000
_diffrn_orient_matrix_UB_31 0.0117494000
_diffrn_orient_matrix_UB_32 0.0361741000
_diffrn_orient_matrix_UB_33 0.0165718000
_diffrn_radiation_monochromator mirror
_diffrn_radiation_probe x-ray
_diffrn_radiation_type MoK\a
_diffrn_radiation_wavelength 0.71073
_diffrn_reflns_av_R_equivalents 0.0451
_diffrn_reflns_av_unetI/netI 0.0235
_diffrn_reflns_Laue_measured_fraction_full 0.995
_diffrn_reflns_Laue_measured_fraction_max 0.995
_diffrn_reflns_limit_h_max 14
_diffrn_reflns_limit_h_min -14
_diffrn_reflns_limit_k_max 22
_diffrn_reflns_limit_k_min -22
_diffrn_reflns_limit_l_max 17
_diffrn_reflns_limit_l_min -17
_diffrn_reflns_number 44915
_diffrn_reflns_point_group_measured_fraction_full 0.995
_diffrn_reflns_point_group_measured_fraction_max 0.995
_diffrn_reflns_theta_full 26.000
_diffrn_reflns_theta_max 25.999
_diffrn_reflns_theta_min 2.870
_diffrn_source 'SuperNova (Mo) X-ray Source'
_exptl_absorpt_coefficient_mu 5.330
_exptl_absorpt_correction_T_max 1.00000
_exptl_absorpt_correction_T_min 0.78096
_exptl_absorpt_correction_type multi-scan
_exptl_absorpt_process_details
;
CrysAlisPro, Agilent Technologies,
Version 1.171.37.35 (release 13-08-2014 CrysAlis171 .NET)
(compiled Aug 13 2014,18:06:01)
Empirical absorption correction using spherical harmonics,
 implemented in SCALE3 ABSPACK scaling algorithm.
;
_exptl_crystal_colour 'clear yellow'
_exptl_crystal_colour_lustre clear
_exptl_crystal_colour_primary yellow
_exptl_crystal_density_diffrn 1.877
_exptl_crystal_description block
_exptl_crystal_F_000 1624
_exptl_crystal_size_max 0.3
_exptl_crystal_size_mid 0.26
_exptl_crystal_size_min 0.24
_refine_diff_density_max 0.544
_refine_diff_density_min -0.478
_refine_diff_density_rms 0.075
_refine_ls_extinction_method none
_refine_ls_goodness_of_fit_ref 1.090
_refine_ls_hydrogen_treatment constr
_refine_ls_matrix_type full
_refine_ls_number_parameters 352
_refine_ls_number_reflns 5781
_refine_ls_number_restraints 0
_refine_ls_restrained_S_all 1.090
_refine_ls_R_factor_all 0.0198
_refine_ls_R_factor_gt 0.0178
_refine_ls_shift/su_max 0.001
_refine_ls_shift/su_mean 0.000
_refine_ls_structure_factor_coef Fsqd
_refine_ls_weighting_details 'w=1/[\s^2^(Fo^2^)+(0.0156P)^2^+1.3188P] where P=(Fo^2^+2Fc^2^)/3'
_refine_ls_weighting_scheme calc
_refine_ls_wR_factor_gt 0.0401
_refine_ls_wR_factor_ref 0.0410
_reflns_Friedel_coverage 0.000
_reflns_number_gt 5448
_reflns_number_total 5781
_reflns_threshold_expression 'I > 2\s(I)'
_cod_data_source_file d0dt03018j2.cif
_cod_data_source_block xstr0592
_cod_depositor_comments 'Adding full bibliography for 7705638--7705639.cif.'
_cod_original_cell_volume 2956.14(8)
_cod_database_code 7705639
_shelxl_version_number 2013-4
_chemical_oxdiff_formula 'Pt1 Cl4 S2 P1 N4 C27 H23'
_chemical_oxdiff_usercomment 'MI2 from GH'
_shelx_space_group_comment
;
The symmetry employed for this shelxl refinement is uniquely defined
by the following loop, which should always be used as a source of
symmetry information in preference to the above space-group names.
They are only intended as comments.
;
_reflns_odcompleteness_completeness 99.80
_reflns_odcompleteness_iscentric 1
_reflns_odcompleteness_theta 24.97
_olex2_refinement_description
;
1. Fixed Uiso
 At 1.2 times of:
  All C(H) groups, All C(H,H) groups
2.a Secondary CH2 refined with riding coordinates:
 C2(H2A,H2B), C3(H3A,H3B), C4(H4A,H4B), C5(H5A,H5B)
2.b Aromatic/amide H refined with riding coordinates:
 C7(H7), C8(H8), C9(H9), C11(H11), C12(H12), C14(H14), C15(H15), C17(H17),
 C18(H18), C20(H20), C21(H21), C23(H23), C24(H24), C26(H26), C27(H27)
;
_olex2_date_sample_data_collection 2016-02-29
_olex2_exptl_crystal_mounting_method 'Nylon Loop'
_olex2_submission_original_sample_id 'xstr0592 MI2'
_olex2_submission_special_instructions 'No special instructions were received'

loop_
_space_group_symop_operation_xyz
'x, y, z'
'-x+1/2, y+1/2, -z+1/2'
'-x, -y, -z'
'x-1/2, -y-1/2, z-1/2'

loop_
_atom_site_label
_atom_site_type_symbol
_atom_site_fract_x
_atom_site_fract_y
_atom_site_fract_z
_atom_site_U_iso_or_equiv
_atom_site_adp_type
_atom_site_occupancy
_atom_site_site_symmetry_order
_atom_site_calc_flag
_atom_site_refinement_flags_posn
_atom_site_refinement_flags_adp
_atom_site_refinement_flags_occupancy
_atom_site_disorder_assembly
_atom_site_disorder_group
Pt1 Pt 0.41910(2) 0.44642(2) 0.25194(2) 0.01750(4) Uani 1 1 d . . . . .
Cl1 Cl 0.30019(5) 0.51807(3) 0.12306(4) 0.02480(13) Uani 1 1 d . . . . .
Cl2 Cl -0.21789(6) 0.29312(4) 0.04257(6) 0.04520(18) Uani 1 1 d . . . . .
Cl3 Cl 0.50927(7) 0.29098(4) -0.20024(5) 0.03819(16) Uani 1 1 d . . . . .
Cl4 Cl 0.57671(8) 0.06311(3) 0.41675(5) 0.04012(18) Uani 1 1 d . . . . .
S1 S 0.51579(6) 0.54605(3) 0.34973(5) 0.02283(13) Uani 1 1 d . . . . .
S2 S 0.55037(6) 0.39646(3) 0.39306(4) 0.02317(13) Uani 1 1 d . . . . .
P1 P 0.34815(5) 0.34273(3) 0.17184(4) 0.01736(12) Uani 1 1 d . . . . .
N1 N 0.68134(18) 0.49788(10) 0.51849(15) 0.0235(4) Uani 1 1 d . . . . .
N2 N 0.93067(18) 0.51541(10) 0.61070(16) 0.0271(5) Uani 1 1 d . . . . .
N3 N 1.09555(19) 0.59115(12) 0.67206(17) 0.0310(5) Uani 1 1 d . . . . .
N4 N 1.1172(2) 0.46336(12) 0.69217(17) 0.0334(5) Uani 1 1 d . . . . .
C1 C 0.5960(2) 0.48312(12) 0.43441(17) 0.0215(5) Uani 1 1 d . . . . .
C2 C 0.7299(2) 0.57040(12) 0.54807(19) 0.0244(5) Uani 1 1 d . . . . .
H2A H 0.7256 0.5817 0.6124 0.029 Uiso 1 1 calc R . . . .
H2B H 0.6817 0.6056 0.5015 0.029 Uiso 1 1 calc R . . . .
C3 C 0.8594(2) 0.57436(13) 0.55162(19) 0.0268(6) Uani 1 1 d . . . . .
H3A H 0.8620 0.5716 0.4853 0.032 Uiso 1 1 calc R . . . .
H3B H 0.8941 0.6202 0.5797 0.032 Uiso 1 1 calc R . . . .
C4 C 0.7517(2) 0.44187(12) 0.58526(19) 0.0262(6) Uani 1 1 d . . . . .
H4A H 0.7159 0.3949 0.5641 0.031 Uiso 1 1 calc R . . . .
H4B H 0.7513 0.4506 0.6513 0.031 Uiso 1 1 calc R . . . .
C5 C 0.8803(2) 0.44312(12) 0.5848(2) 0.0269(6) Uani 1 1 d . . . . .
H5A H 0.9290 0.4083 0.6318 0.032 Uiso 1 1 calc R . . . .
H5B H 0.8814 0.4301 0.5201 0.032 Uiso 1 1 calc R . . . .
C6 C 1.0520(2) 0.52367(13) 0.66000(18) 0.0241(5) Uani 1 1 d . . . . .
C7 C 1.2101(3) 0.59814(17) 0.7300(2) 0.0407(7) Uani 1 1 d . . . . .
H7 H 1.2430 0.6443 0.7421 0.049 Uiso 1 1 calc R . . . .
C8 C 1.2821(3) 0.54055(18) 0.7728(2) 0.0457(8) Uani 1 1 d . . . . .
H8 H 1.3609 0.5467 0.8156 0.055 Uiso 1 1 calc R . . . .
C9 C 1.2315(3) 0.47344(18) 0.7489(2) 0.0430(7) Uani 1 1 d . . . . .
H9 H 1.2794 0.4331 0.7735 0.052 Uiso 1 1 calc R . . . .
C10 C 0.1849(2) 0.32990(12) 0.13204(17) 0.0201(5) Uani 1 1 d . . . . .
C11 C 0.1117(2) 0.37983(13) 0.15685(18) 0.0240(5) Uani 1 1 d . . . . .
H11 H 0.1463 0.4207 0.1928 0.029 Uiso 1 1 calc R . . . .
C12 C -0.0122(2) 0.36936(14) 0.1286(2) 0.0293(6) Uani 1 1 d . . . . .
H12 H -0.0611 0.4035 0.1440 0.035 Uiso 1 1 calc R . . . .
C13 C -0.0625(2) 0.30754(14) 0.07725(18) 0.0271(6) Uani 1 1 d . . . . .
C14 C 0.0082(2) 0.25733(14) 0.05125(19) 0.0286(6) Uani 1 1 d . . . . .
H14 H -0.0267 0.2162 0.0162 0.034 Uiso 1 1 calc R . . . .
C15 C 0.1310(2) 0.26892(13) 0.07777(18) 0.0261(5) Uani 1 1 d . . . . .
H15 H 0.1786 0.2357 0.0593 0.031 Uiso 1 1 calc R . . . .
C16 C 0.3925(2) 0.32849(12) 0.06317(17) 0.0189(5) Uani 1 1 d . . . . .
C17 C 0.3973(2) 0.25916(13) 0.02689(19) 0.0263(6) Uani 1 1 d . . . . .
H17 H 0.3765 0.2199 0.0579 0.032 Uiso 1 1 calc R . . . .
C18 C 0.4322(2) 0.24754(13) -0.05393(18) 0.0265(6) Uani 1 1 d . . . . .
H18 H 0.4333 0.2011 -0.0781 0.032 Uiso 1 1 calc R . . . .
C19 C 0.4653(2) 0.30579(13) -0.09823(17) 0.0229(5) Uani 1 1 d . . . . .
C20 C 0.4644(2) 0.37515(13) -0.06344(18) 0.0241(5) Uani 1 1 d . . . . .
H20 H 0.4887 0.4139 -0.0933 0.029 Uiso 1 1 calc R . . . .
C21 C 0.4268(2) 0.38611(12) 0.01671(17) 0.0198(5) Uani 1 1 d . . . . .
H21 H 0.4244 0.4328 0.0398 0.024 Uiso 1 1 calc R . . . .
C22 C 0.4099(2) 0.26212(12) 0.24401(16) 0.0195(5) Uani 1 1 d . . . . .
C23 C 0.3408(2) 0.21580(13) 0.27971(18) 0.0247(5) Uani 1 1 d . . . . .
H23 H 0.2597 0.2262 0.2680 0.030 Uiso 1 1 calc R . . . .
C24 C 0.3918(2) 0.15450(13) 0.33234(18) 0.0289(6) Uani 1 1 d . . . . .
H24 H 0.3451 0.1235 0.3553 0.035 Uiso 1 1 calc R . . . .
C25 C 0.5123(2) 0.13985(12) 0.35033(17) 0.0259(6) Uani 1 1 d . . . . .
C26 C 0.5840(2) 0.18589(13) 0.31870(19) 0.0279(6) Uani 1 1 d . . . . .
H26 H 0.6658 0.1762 0.3329 0.033 Uiso 1 1 calc R . . . .
C27 C 0.5320(2) 0.24647(13) 0.26562(19) 0.0259(5) Uani 1 1 d . . . . .
H27 H 0.5798 0.2776 0.2438 0.031 Uiso 1 1 calc R . . . .

loop_
_atom_site_aniso_label
_atom_site_aniso_U_11
_atom_site_aniso_U_22
_atom_site_aniso_U_33
_atom_site_aniso_U_23
_atom_site_aniso_U_13
_atom_site_aniso_U_12
Pt1 0.01859(6) 0.01505(6) 0.01970(6) -0.00109(3) 0.00758(4) -0.00158(3)
Cl1 0.0232(3) 0.0208(3) 0.0282(3) 0.0018(2) 0.0059(2) 0.0033(2)
Cl2 0.0196(3) 0.0620(5) 0.0518(5) -0.0040(4) 0.0092(3) -0.0082(3)
Cl3 0.0496(4) 0.0442(4) 0.0291(4) -0.0034(3) 0.0242(3) 0.0027(3)
Cl4 0.0653(5) 0.0256(3) 0.0276(4) 0.0096(3) 0.0132(3) 0.0105(3)
S1 0.0255(3) 0.0163(3) 0.0239(3) -0.0008(2) 0.0048(3) -0.0008(2)
S2 0.0277(3) 0.0167(3) 0.0228(3) 0.0010(2) 0.0056(3) -0.0030(2)
P1 0.0186(3) 0.0152(3) 0.0197(3) -0.0006(2) 0.0084(2) -0.0015(2)
N1 0.0233(11) 0.0198(10) 0.0253(12) 0.0003(8) 0.0052(9) -0.0041(8)
N2 0.0227(11) 0.0202(11) 0.0338(13) 0.0024(9) 0.0037(9) -0.0016(8)
N3 0.0237(12) 0.0339(12) 0.0355(13) -0.0007(10) 0.0102(10) -0.0077(9)
N4 0.0282(13) 0.0369(12) 0.0332(14) 0.0097(10) 0.0078(11) 0.0025(10)
C1 0.0228(13) 0.0193(12) 0.0235(13) 0.0000(9) 0.0093(11) -0.0027(10)
C2 0.0259(14) 0.0185(12) 0.0260(14) -0.0022(10) 0.0050(11) -0.0009(10)
C3 0.0282(14) 0.0189(12) 0.0302(15) 0.0010(10) 0.0058(11) -0.0021(10)
C4 0.0308(15) 0.0218(13) 0.0227(14) 0.0035(9) 0.0048(11) -0.0043(10)
C5 0.0292(14) 0.0200(13) 0.0278(15) 0.0015(9) 0.0047(12) 0.0004(10)
C6 0.0236(13) 0.0309(14) 0.0215(13) 0.0017(10) 0.0124(11) -0.0018(11)
C7 0.0331(16) 0.0463(18) 0.0449(19) -0.0003(14) 0.0161(14) -0.0137(13)
C8 0.0234(15) 0.070(2) 0.0413(19) 0.0118(15) 0.0071(14) -0.0087(15)
C9 0.0258(15) 0.0554(19) 0.0460(19) 0.0213(15) 0.0097(14) 0.0042(14)
C10 0.0202(12) 0.0209(12) 0.0196(12) 0.0021(9) 0.0074(10) -0.0027(9)
C11 0.0251(13) 0.0234(12) 0.0266(14) -0.0027(10) 0.0130(11) -0.0037(10)
C12 0.0277(14) 0.0301(14) 0.0367(16) 0.0000(11) 0.0196(12) 0.0009(11)
C13 0.0187(13) 0.0380(15) 0.0238(14) 0.0052(11) 0.0062(10) -0.0055(11)
C14 0.0281(14) 0.0280(14) 0.0267(14) -0.0039(10) 0.0052(11) -0.0059(11)
C15 0.0252(13) 0.0237(13) 0.0278(14) -0.0039(10) 0.0069(11) 0.0002(10)
C16 0.0169(12) 0.0199(12) 0.0198(12) 0.0001(9) 0.0061(10) 0.0018(9)
C17 0.0328(15) 0.0188(12) 0.0315(15) 0.0028(10) 0.0161(12) 0.0000(10)
C18 0.0303(14) 0.0213(12) 0.0279(14) -0.0041(10) 0.0099(11) 0.0035(10)
C19 0.0192(12) 0.0325(14) 0.0176(13) -0.0007(10) 0.0070(10) 0.0036(10)
C20 0.0250(13) 0.0249(13) 0.0231(14) 0.0039(10) 0.0093(11) -0.0030(10)
C21 0.0195(12) 0.0177(11) 0.0217(13) -0.0009(9) 0.0065(10) 0.0000(9)
C22 0.0223(13) 0.0176(12) 0.0188(13) -0.0010(9) 0.0071(10) -0.0030(9)
C23 0.0241(13) 0.0280(13) 0.0220(13) 0.0003(10) 0.0079(11) -0.0046(10)
C24 0.0388(16) 0.0277(13) 0.0210(14) 0.0041(10) 0.0114(12) -0.0107(11)
C25 0.0400(16) 0.0183(12) 0.0162(13) 0.0000(9) 0.0052(11) -0.0003(11)
C26 0.0270(14) 0.0275(13) 0.0273(14) -0.0011(10) 0.0066(11) 0.0044(11)
C27 0.0258(14) 0.0204(12) 0.0332(15) 0.0034(10) 0.0122(11) -0.0018(10)

loop_
_atom_type_symbol
_atom_type_description
_atom_type_scat_dispersion_real
_atom_type_scat_dispersion_imag
_atom_type_scat_source
C C 0.0033 0.0016 'International Tables Vol C Tables 4.2.6.8 and 6.1.1.4'
H H 0.0000 0.0000 'International Tables Vol C Tables 4.2.6.8 and 6.1.1.4'
Cl Cl 0.1484 0.1585 'International Tables Vol C Tables 4.2.6.8 and 6.1.1.4'
N N 0.0061 0.0033 'International Tables Vol C Tables 4.2.6.8 and 6.1.1.4'
P P 0.1023 0.0942 'International Tables Vol C Tables 4.2.6.8 and 6.1.1.4'
Pt Pt -1.7033 8.3905 'International Tables Vol C Tables 4.2.6.8 and 6.1.1.4'
S S 0.1246 0.1234 'International Tables Vol C Tables 4.2.6.8 and 6.1.1.4'

loop_
_geom_angle_atom_site_label_1
_geom_angle_atom_site_label_2
_geom_angle_atom_site_label_3
_geom_angle
_geom_angle_site_symmetry_1
_geom_angle_site_symmetry_3
_geom_angle_publ_flag
Cl1 Pt1 S1 93.99(2) . . ?
S2 Pt1 Cl1 169.02(2) . . ?
S2 Pt1 S1 75.04(2) . . ?
P1 Pt1 Cl1 93.32(2) . . ?
P1 Pt1 S1 172.28(2) . . ?
P1 Pt1 S2 97.65(2) . . ?
C1 S1 Pt1 86.14(8) . . ?
C1 S2 Pt1 88.22(8) . . ?
C10 P1 Pt1 116.13(8) . . ?
C10 P1 C16 106.55(11) . . ?
C10 P1 C22 104.23(10) . . ?
C16 P1 Pt1 113.58(7) . . ?
C22 P1 Pt1 113.45(8) . . ?
C22 P1 C16 101.45(10) . . ?
C1 N1 C2 124.0(2) . . ?
C1 N1 C4 122.9(2) . . ?
C2 N1 C4 112.32(19) . . ?
C5 N2 C3 115.7(2) . . ?
C6 N2 C3 120.6(2) . . ?
C6 N2 C5 119.7(2) . . ?
C7 N3 C6 115.7(2) . . ?
C9 N4 C6 115.8(2) . . ?
S1 C1 S2 110.58(13) . . ?
N1 C1 S1 125.31(18) . . ?
N1 C1 S2 124.11(18) . . ?
N1 C2 H2A 109.6 . . ?
N1 C2 H2B 109.6 . . ?
N1 C2 C3 110.1(2) . . ?
H2A C2 H2B 108.2 . . ?
C3 C2 H2A 109.6 . . ?
C3 C2 H2B 109.6 . . ?
N2 C3 C2 110.8(2) . . ?
N2 C3 H3A 109.5 . . ?
N2 C3 H3B 109.5 . . ?
C2 C3 H3A 109.5 . . ?
C2 C3 H3B 109.5 . . ?
H3A C3 H3B 108.1 . . ?
N1 C4 H4A 109.9 . . ?
N1 C4 H4B 109.9 . . ?
N1 C4 C5 109.1(2) . . ?
H4A C4 H4B 108.3 . . ?
C5 C4 H4A 109.9 . . ?
C5 C4 H4B 109.9 . . ?
N2 C5 C4 109.3(2) . . ?
N2 C5 H5A 109.8 . . ?
N2 C5 H5B 109.8 . . ?
C4 C5 H5A 109.8 . . ?
C4 C5 H5B 109.8 . . ?
H5A C5 H5B 108.3 . . ?
N3 C6 N2 117.2(2) . . ?
N3 C6 N4 125.6(2) . . ?
N4 C6 N2 117.2(2) . . ?
N3 C7 H7 118.4 . . ?
N3 C7 C8 123.1(3) . . ?
C8 C7 H7 118.4 . . ?
C7 C8 H8 121.8 . . ?
C9 C8 C7 116.3(3) . . ?
C9 C8 H8 121.8 . . ?
N4 C9 C8 123.0(3) . . ?
N4 C9 H9 118.5 . . ?
C8 C9 H9 118.5 . . ?
C11 C10 P1 120.59(18) . . ?
C11 C10 C15 118.6(2) . . ?
C15 C10 P1 120.76(18) . . ?
C10 C11 H11 119.6 . . ?
C12 C11 C10 120.7(2) . . ?
C12 C11 H11 119.6 . . ?
C11 C12 H12 120.4 . . ?
C13 C12 C11 119.3(2) . . ?
C13 C12 H12 120.4 . . ?
C12 C13 Cl2 119.8(2) . . ?
C14 C13 Cl2 119.1(2) . . ?
C14 C13 C12 121.1(2) . . ?
C13 C14 H14 120.4 . . ?
C15 C14 C13 119.2(2) . . ?
C15 C14 H14 120.4 . . ?
C10 C15 H15 119.5 . . ?
C14 C15 C10 121.0(2) . . ?
C14 C15 H15 119.5 . . ?
C17 C16 P1 120.91(17) . . ?
C21 C16 P1 121.04(17) . . ?
C21 C16 C17 118.0(2) . . ?
C16 C17 H17 119.2 . . ?
C18 C17 C16 121.6(2) . . ?
C18 C17 H17 119.2 . . ?
C17 C18 H18 120.5 . . ?
C19 C18 C17 118.9(2) . . ?
C19 C18 H18 120.5 . . ?
C18 C19 Cl3 118.82(19) . . ?
C18 C19 C20 121.5(2) . . ?
C20 C19 Cl3 119.72(19) . . ?
C19 C20 H20 120.5 . . ?
C19 C20 C21 118.9(2) . . ?
C21 C20 H20 120.5 . . ?
C16 C21 H21 119.4 . . ?
C20 C21 C16 121.1(2) . . ?
C20 C21 H21 119.4 . . ?
C23 C22 P1 123.14(18) . . ?
C27 C22 P1 118.59(17) . . ?
C27 C22 C23 118.3(2) . . ?
C22 C23 H23 119.7 . . ?
C24 C23 C22 120.7(2) . . ?
C24 C23 H23 119.7 . . ?
C23 C24 H24 120.3 . . ?
C25 C24 C23 119.4(2) . . ?
C25 C24 H24 120.3 . . ?
C24 C25 Cl4 119.52(19) . . ?
C24 C25 C26 121.3(2) . . ?
C26 C25 Cl4 119.2(2) . . ?
C25 C26 H26 120.6 . . ?
C27 C26 C25 118.8(2) . . ?
C27 C26 H26 120.6 . . ?
C22 C27 H27 119.3 . . ?
C26 C27 C22 121.5(2) . . ?
C26 C27 H27 119.3 . . ?

loop_
_geom_bond_atom_site_label_1
_geom_bond_atom_site_label_2
_geom_bond_distance
_geom_bond_site_symmetry_2
_geom_bond_publ_flag
Pt1 Cl1 2.3272(6) . ?
Pt1 S1 2.3672(6) . ?
Pt1 S2 2.2934(6) . ?
Pt1 P1 2.2512(6) . ?
Cl2 C13 1.741(2) . ?
Cl3 C19 1.740(2) . ?
Cl4 C25 1.738(2) . ?
S1 C1 1.721(2) . ?
S2 C1 1.733(2) . ?
P1 C10 1.821(2) . ?
P1 C16 1.832(2) . ?
P1 C22 1.824(2) . ?
N1 C1 1.315(3) . ?
N1 C2 1.465(3) . ?
N1 C4 1.466(3) . ?
N2 C3 1.462(3) . ?
N2 C5 1.460(3) . ?
N2 C6 1.369(3) . ?
N3 C6 1.339(3) . ?
N3 C7 1.328(4) . ?
N4 C6 1.345(3) . ?
N4 C9 1.328(4) . ?
C2 H2A 0.9700 . ?
C2 H2B 0.9700 . ?
C2 C3 1.506(3) . ?
C3 H3A 0.9700 . ?
C3 H3B 0.9700 . ?
C4 H4A 0.9700 . ?
C4 H4B 0.9700 . ?
C4 C5 1.513(4) . ?
C5 H5A 0.9700 . ?
C5 H5B 0.9700 . ?
C7 H7 0.9300 . ?
C7 C8 1.371(4) . ?
C8 H8 0.9300 . ?
C8 C9 1.370(4) . ?
C9 H9 0.9300 . ?
C10 C11 1.390(3) . ?
C10 C15 1.398(3) . ?
C11 H11 0.9300 . ?
C11 C12 1.386(3) . ?
C12 H12 0.9300 . ?
C12 C13 1.383(4) . ?
C13 C14 1.381(4) . ?
C14 H14 0.9300 . ?
C14 C15 1.378(4) . ?
C15 H15 0.9300 . ?
C16 C17 1.395(3) . ?
C16 C21 1.391(3) . ?
C17 H17 0.9300 . ?
C17 C18 1.379(3) . ?
C18 H18 0.9300 . ?
C18 C19 1.376(3) . ?
C19 C20 1.381(3) . ?
C20 H20 0.9300 . ?
C20 C21 1.387(3) . ?
C21 H21 0.9300 . ?
C22 C23 1.394(3) . ?
C22 C27 1.392(3) . ?
C23 H23 0.9300 . ?
C23 C24 1.384(3) . ?
C24 H24 0.9300 . ?
C24 C25 1.376(4) . ?
C25 C26 1.380(4) . ?
C26 H26 0.9300 . ?
C26 C27 1.379(3) . ?
C27 H27 0.9300 . ?

loop_
_geom_torsion_atom_site_label_1
_geom_torsion_atom_site_label_2
_geom_torsion_atom_site_label_3
_geom_torsion_atom_site_label_4
_geom_torsion
_geom_torsion_site_symmetry_1
_geom_torsion_site_symmetry_2
_geom_torsion_site_symmetry_3
_geom_torsion_site_symmetry_4
_geom_torsion_publ_flag
Pt1 S1 C1 S2 -1.38(11) . . . . ?
Pt1 S1 C1 N1 177.8(2) . . . . ?
Pt1 S2 C1 S1 1.42(11) . . . . ?
Pt1 S2 C1 N1 -177.8(2) . . . . ?
Pt1 P1 C10 C11 -4.3(2) . . . . ?
Pt1 P1 C10 C15 177.07(17) . . . . ?
Pt1 P1 C16 C17 155.87(18) . . . . ?
Pt1 P1 C16 C21 -21.6(2) . . . . ?
Pt1 P1 C22 C23 111.20(19) . . . . ?
Pt1 P1 C22 C27 -68.0(2) . . . . ?
Cl2 C13 C14 C15 179.4(2) . . . . ?
Cl3 C19 C20 C21 178.69(18) . . . . ?
Cl4 C25 C26 C27 179.68(19) . . . . ?
P1 C10 C11 C12 -178.50(19) . . . . ?
P1 C10 C15 C14 177.1(2) . . . . ?
P1 C16 C17 C18 -179.04(19) . . . . ?
P1 C16 C21 C20 177.69(18) . . . . ?
P1 C22 C23 C24 178.61(19) . . . . ?
P1 C22 C27 C26 -179.1(2) . . . . ?
N1 C2 C3 N2 -51.4(3) . . . . ?
N1 C4 C5 N2 55.9(3) . . . . ?
N3 C7 C8 C9 3.1(5) . . . . ?
C1 N1 C2 C3 -112.2(3) . . . . ?
C1 N1 C4 C5 110.0(3) . . . . ?
C2 N1 C1 S1 -6.7(3) . . . . ?
C2 N1 C1 S2 172.37(18) . . . . ?
C2 N1 C4 C5 -60.7(3) . . . . ?
C3 N2 C5 C4 -53.6(3) . . . . ?
C3 N2 C6 N3 16.0(3) . . . . ?
C3 N2 C6 N4 -163.9(2) . . . . ?
C4 N1 C1 S1 -176.29(19) . . . . ?
C4 N1 C1 S2 2.8(3) . . . . ?
C4 N1 C2 C3 58.3(3) . . . . ?
C5 N2 C3 C2 51.5(3) . . . . ?
C5 N2 C6 N3 172.6(2) . . . . ?
C5 N2 C6 N4 -7.4(3) . . . . ?
C6 N2 C3 C2 -151.0(2) . . . . ?
C6 N2 C5 C4 148.7(2) . . . . ?
C6 N3 C7 C8 2.2(4) . . . . ?
C6 N4 C9 C8 -1.0(4) . . . . ?
C7 N3 C6 N2 172.3(2) . . . . ?
C7 N3 C6 N4 -7.7(4) . . . . ?
C7 C8 C9 N4 -3.7(5) . . . . ?
C9 N4 C6 N2 -172.9(2) . . . . ?
C9 N4 C6 N3 7.1(4) . . . . ?
C10 P1 C16 C17 -75.0(2) . . . . ?
C10 P1 C16 C21 107.5(2) . . . . ?
C10 P1 C22 C23 -16.0(2) . . . . ?
C10 P1 C22 C27 164.77(19) . . . . ?
C10 C11 C12 C13 1.6(4) . . . . ?
C11 C10 C15 C14 -1.6(4) . . . . ?
C11 C12 C13 Cl2 179.22(19) . . . . ?
C11 C12 C13 C14 -2.0(4) . . . . ?
C12 C13 C14 C15 0.6(4) . . . . ?
C13 C14 C15 C10 1.2(4) . . . . ?
C15 C10 C11 C12 0.1(4) . . . . ?
C16 P1 C10 C11 -132.0(2) . . . . ?
C16 P1 C10 C15 49.4(2) . . . . ?
C16 P1 C22 C23 -126.6(2) . . . . ?
C16 P1 C22 C27 54.2(2) . . . . ?
C16 C17 C18 C19 1.4(4) . . . . ?
C17 C16 C21 C20 0.1(3) . . . . ?
C17 C18 C19 Cl3 -179.98(19) . . . . ?
C17 C18 C19 C20 0.1(4) . . . . ?
C18 C19 C20 C21 -1.4(4) . . . . ?
C19 C20 C21 C16 1.3(4) . . . . ?
C21 C16 C17 C18 -1.5(4) . . . . ?
C22 P1 C10 C11 121.2(2) . . . . ?
C22 P1 C10 C15 -57.4(2) . . . . ?
C22 P1 C16 C17 33.8(2) . . . . ?
C22 P1 C16 C21 -143.73(19) . . . . ?
C22 C23 C24 C25 0.7(4) . . . . ?
C23 C22 C27 C26 1.7(4) . . . . ?
C23 C24 C25 Cl4 179.78(19) . . . . ?
C23 C24 C25 C26 1.4(4) . . . . ?
C24 C25 C26 C27 -1.9(4) . . . . ?
C25 C26 C27 C22 0.4(4) . . . . ?
C27 C22 C23 C24 -2.2(4) . . . . ?
